data_7034078
loop_
_publ_author_name
'Kennedy, Alan R.'
'Mulvey, Robert E.'
'Ramsay, Donna L.'
'Robertson, Stuart D.'

_publ_section_title
;
 Heterobimetallic metallation studies of N,N-dimethylphenylethylamine
 (DMPEA): benzylic C-H bond cleavage/dimethylamino capture or intact DMPEA
 complex.
;
_journal_issue 12
_journal_name_full 'Dalton transactions (Cambridge, England : 2003)'
_journal_page_first 5875
_journal_page_last 5887
_journal_paper_doi 10.1039/c5dt00247h
_journal_volume 44
_journal_year 2015
_chemical_formula_moiety 'C21 H49 N4 Na Zn'
_chemical_formula_sum 'C21 H49 N4 Na Zn'
_chemical_formula_weight 446.00
_chemical_name_systematic
; 
 ? 
;
_chemical_properties_physical 'Air-sensitive, Moisture-sensitive, Oxygen-sensitive'
_space_group_IT_number 61
_symmetry_cell_setting orthorhombic
_symmetry_space_group_name_Hall '-P 2ac 2ab'
_symmetry_space_group_name_H-M 'P b c a'
_atom_sites_solution_hydrogens geom
_atom_sites_solution_primary direct
_atom_sites_solution_secondary difmap
_audit_creation_method SHELXL-97
_audit_update_record
;
2015-01-07 deposited with the CCDC.
2015-02-17 downloaded from the CCDC.
;
_cell_angle_alpha 90.00
_cell_angle_beta 90.00
_cell_angle_gamma 90.00
_cell_formula_units_Z 8
_cell_length_a 15.4328(3)
_cell_length_b 18.1148(3)
_cell_length_c 18.7053(3)
_cell_measurement_reflns_used 20845
_cell_measurement_temperature 123(2)
_cell_measurement_theta_max 72.9374
_cell_measurement_theta_min 3.3935
_cell_volume 5229.29(16)
_computing_cell_refinement
;
CrysAlisPro, Agilent Technologies,
Version 1.171.34.46 (release 25-11-2010 CrysAlis171 .NET)
(compiled Nov 25 2010,17:55:46)
;
_computing_data_collection
;
CrysAlisPro, Agilent Technologies,
Version 1.171.34.46 (release 25-11-2010 CrysAlis171 .NET)
(compiled Nov 25 2010,17:55:46)
;
_computing_data_reduction
;
CrysAlisPro, Agilent Technologies,
Version 1.171.34.46 (release 25-11-2010 CrysAlis171 .NET)
(compiled Nov 25 2010,17:55:46)
;
_computing_structure_refinement 'SHELXL-97 (Sheldrick, 1997)'
_computing_structure_solution 'SHELXS-97 (Sheldrick, 1990)'
_diffrn_ambient_temperature 123(2)
_diffrn_measured_fraction_theta_full 0.999
_diffrn_measured_fraction_theta_max 0.997
_diffrn_measurement_device_type 'Oxford Diffraction Gemini S'
_diffrn_measurement_method 'omega scans'
_diffrn_radiation_monochromator graphite
_diffrn_radiation_source 'fine-focus sealed tube'
_diffrn_radiation_type CuK\a
_diffrn_radiation_wavelength 1.54180
_diffrn_reflns_av_R_equivalents 0.0292
_diffrn_reflns_av_sigmaI/netI 0.0131
_diffrn_reflns_limit_h_max 19
_diffrn_reflns_limit_h_min -18
_diffrn_reflns_limit_k_max 22
_diffrn_reflns_limit_k_min -22
_diffrn_reflns_limit_l_max 19
_diffrn_reflns_limit_l_min -23
_diffrn_reflns_number 38726
_diffrn_reflns_theta_full 70.00
_diffrn_reflns_theta_max 73.09
_diffrn_reflns_theta_min 4.44
_exptl_absorpt_coefficient_mu 1.536
_exptl_absorpt_correction_T_max 1.00000
_exptl_absorpt_correction_T_min 0.60698
_exptl_absorpt_correction_type multi-scan
_exptl_absorpt_process_details
;
CrysAlisPro, Agilent Technologies,
Version 1.171.34.46 (release 25-11-2010 CrysAlis171 .NET)
(compiled Nov 25 2010,17:55:46)
Empirical absorption correction using spherical harmonics,
 implemented in SCALE3 ABSPACK scaling algorithm.
;
_exptl_crystal_colour yellow
_exptl_crystal_density_diffrn 1.133
_exptl_crystal_density_method 'not measured'
_exptl_crystal_description block
_exptl_crystal_F_000 1952
_exptl_crystal_size_max 0.26
_exptl_crystal_size_mid 0.24
_exptl_crystal_size_min 0.12
_refine_diff_density_max 0.622
_refine_diff_density_min -0.268
_refine_diff_density_rms 0.048
_refine_ls_extinction_method none
_refine_ls_goodness_of_fit_ref 1.093
_refine_ls_hydrogen_treatment constr
_refine_ls_matrix_type full
_refine_ls_number_parameters 257
_refine_ls_number_reflns 5215
_refine_ls_number_restraints 0
_refine_ls_restrained_S_all 1.093
_refine_ls_R_factor_all 0.0355
_refine_ls_R_factor_gt 0.0348
_refine_ls_shift/su_max 0.002
_refine_ls_shift/su_mean 0.000
_refine_ls_structure_factor_coef Fsqd
_refine_ls_weighting_details 'calc w=1/[\s^2^(Fo^2^)+(0.0507P)^2^+2.3933P] where P=(Fo^2^+2Fc^2^)/3'
_refine_ls_weighting_scheme calc
_refine_ls_wR_factor_gt 0.0953
_refine_ls_wR_factor_ref 0.0959
_reflns_number_gt 5062
_reflns_number_total 5215
_reflns_threshold_expression I>2sigma(I)
_cod_data_source_file c5dt00247h2.cif
_cod_data_source_block srdr1202
_cod_depositor_comments 'Adding full bibliography for 7034078--7034081.cif.'
_cod_original_sg_symbol_H-M 'P bca'
_cod_database_code 7034078

loop_
_symmetry_equiv_pos_as_xyz
'x, y, z'
'-x+1/2, -y, z+1/2'
'-x, y+1/2, -z+1/2'
'x+1/2, -y+1/2, -z'
'-x, -y, -z'
'x-1/2, y, -z-1/2'
'x, -y-1/2, z-1/2'
'-x-1/2, y-1/2, z'

loop_
_atom_site_label
_atom_site_type_symbol
_atom_site_fract_x
_atom_site_fract_y
_atom_site_fract_z
_atom_site_U_iso_or_equiv
_atom_site_adp_type
_atom_site_occupancy
_atom_site_symmetry_multiplicity
_atom_site_calc_flag
_atom_site_refinement_flags
Na1 Na 0.25996(4) -0.09666(3) 0.56551(3) 0.02602(14) Uani 1 1 d .
N1 N 0.27209(9) -0.16156(8) 0.44798(7) 0.0345(3) Uani 1 1 d .
N2 N 0.41877(8) -0.12709(7) 0.54879(7) 0.0290(3) Uani 1 1 d .
C1 C 0.25062(13) -0.09909(13) 0.40174(10) 0.0499(5) Uani 1 1 d .
H1A H 0.2887 -0.0574 0.4130 0.075 Uiso 1 1 calc R
H1B H 0.1902 -0.0847 0.4096 0.075 Uiso 1 1 calc R
H1C H 0.2586 -0.1133 0.3516 0.075 Uiso 1 1 calc R
C2 C 0.21389(14) -0.22367(13) 0.43227(11) 0.0533(5) Uani 1 1 d .
H2A H 0.1536 -0.2080 0.4388 0.080 Uiso 1 1 calc R
H2B H 0.2266 -0.2647 0.4648 0.080 Uiso 1 1 calc R
H2C H 0.2226 -0.2398 0.3828 0.080 Uiso 1 1 calc R
C3 C 0.36267(11) -0.18434(10) 0.43670(9) 0.0372(4) Uani 1 1 d .
H3A H 0.3742 -0.1870 0.3847 0.045 Uiso 1 1 calc R
H3B H 0.3709 -0.2344 0.4567 0.045 Uiso 1 1 calc R
C4 C 0.42755(10) -0.13264(10) 0.47067(9) 0.0344(3) Uani 1 1 d .
H4A H 0.4868 -0.1500 0.4591 0.041 Uiso 1 1 calc R
H4B H 0.4204 -0.0829 0.4496 0.041 Uiso 1 1 calc R
C5 C 0.44536(13) -0.19581(11) 0.58324(10) 0.0459(4) Uani 1 1 d .
H5A H 0.4069 -0.2359 0.5681 0.069 Uiso 1 1 calc R
H5B H 0.4420 -0.1901 0.6353 0.069 Uiso 1 1 calc R
H5C H 0.5051 -0.2075 0.5695 0.069 Uiso 1 1 calc R
C6 C 0.47342(11) -0.06722(11) 0.57534(10) 0.0403(4) Uani 1 1 d .
H6A H 0.4535 -0.0202 0.5552 0.060 Uiso 1 1 calc R
H6B H 0.5336 -0.0760 0.5610 0.060 Uiso 1 1 calc R
H6C H 0.4698 -0.0652 0.6276 0.060 Uiso 1 1 calc R
N3 N 0.16025(8) -0.10429(6) 0.66702(6) 0.0226(2) Uani 1 1 d .
C11 C 0.21067(9) -0.12165(8) 0.73183(8) 0.0258(3) Uani 1 1 d .
C12 C 0.24290(10) -0.20198(8) 0.72863(8) 0.0313(3) Uani 1 1 d .
H12A H 0.2861 -0.2068 0.6898 0.038 Uiso 1 1 calc R
H12B H 0.2720 -0.2145 0.7742 0.038 Uiso 1 1 calc R
C13 C 0.16927(11) -0.25618(9) 0.71560(9) 0.0361(4) Uani 1 1 d .
H13A H 0.1290 -0.2555 0.7568 0.043 Uiso 1 1 calc R
H13B H 0.1929 -0.3068 0.7109 0.043 Uiso 1 1 calc R
C14 C 0.12068(11) -0.23538(9) 0.64770(9) 0.0328(3) Uani 1 1 d .
H14A H 0.0705 -0.2688 0.6417 0.039 Uiso 1 1 calc R
H14B H 0.1594 -0.2423 0.6060 0.039 Uiso 1 1 calc R
C15 C 0.08842(10) -0.15486(8) 0.64909(8) 0.0267(3) Uani 1 1 d .
C16 C 0.28921(10) -0.07008(9) 0.73227(9) 0.0338(3) Uani 1 1 d .
H16A H 0.3235 -0.0780 0.6888 0.051 Uiso 1 1 calc R
H16B H 0.3250 -0.0805 0.7743 0.051 Uiso 1 1 calc R
H16C H 0.2694 -0.0187 0.7339 0.051 Uiso 1 1 calc R
C17 C 0.16396(11) -0.10826(9) 0.80397(9) 0.0347(3) Uani 1 1 d .
H17A H 0.1374 -0.0591 0.8038 0.052 Uiso 1 1 calc R
H17B H 0.2060 -0.1115 0.8431 0.052 Uiso 1 1 calc R
H17C H 0.1189 -0.1457 0.8107 0.052 Uiso 1 1 calc R
C18 C 0.05754(11) -0.13381(9) 0.57398(9) 0.0352(3) Uani 1 1 d .
H18A H 0.1060 -0.1379 0.5403 0.053 Uiso 1 1 calc R
H18B H 0.0360 -0.0829 0.5743 0.053 Uiso 1 1 calc R
H18C H 0.0109 -0.1672 0.5592 0.053 Uiso 1 1 calc R
C19 C 0.00755(10) -0.14947(9) 0.69771(10) 0.0371(4) Uani 1 1 d .
H19A H -0.0090 -0.0976 0.7033 0.056 Uiso 1 1 calc R
H19B H 0.0209 -0.1705 0.7447 0.056 Uiso 1 1 calc R
H19C H -0.0404 -0.1769 0.6760 0.056 Uiso 1 1 calc R
N4 N 0.21101(9) 0.02888(7) 0.56513(7) 0.0316(3) Uani 1 1 d .
C20 C 0.16068(14) 0.05839(11) 0.50633(10) 0.0454(4) Uani 1 1 d .
H20A H 0.1973 0.0620 0.4637 0.068 Uiso 1 1 calc R
H20B H 0.1390 0.1075 0.5191 0.068 Uiso 1 1 calc R
H20C H 0.1116 0.0256 0.4965 0.068 Uiso 1 1 calc R
C21 C 0.28181(13) 0.07902(11) 0.57885(11) 0.0449(4) Uani 1 1 d .
H21A H 0.3191 0.0818 0.5365 0.067 Uiso 1 1 calc R
H21B H 0.3156 0.0611 0.6196 0.067 Uiso 1 1 calc R
H21C H 0.2587 0.1282 0.5897 0.067 Uiso 1 1 calc R
Zn1 Zn 0.136518(13) 0.002344(9) 0.650956(10) 0.02368(9) Uani 1 1 d .
C7 C 0.05679(10) 0.07865(8) 0.69525(9) 0.0293(3) Uani 1 1 d .
C8 C -0.01823(14) 0.09155(14) 0.64454(12) 0.0569(6) Uani 1 1 d .
H8A H -0.0566 0.1294 0.6644 0.085 Uiso 1 1 calc R
H8B H -0.0506 0.0455 0.6383 0.085 Uiso 1 1 calc R
H8C H 0.0040 0.1081 0.5982 0.085 Uiso 1 1 calc R
C9 C 0.01899(13) 0.06002(10) 0.76883(10) 0.0430(4) Uani 1 1 d .
H9A H -0.0177 0.1008 0.7851 0.064 Uiso 1 1 calc R
H9B H 0.0663 0.0524 0.8030 0.064 Uiso 1 1 calc R
H9C H -0.0158 0.0149 0.7654 0.064 Uiso 1 1 calc R
C10 C 0.10708(13) 0.15082(9) 0.70407(11) 0.0432(4) Uani 1 1 d .
H10A H 0.0681 0.1893 0.7219 0.065 Uiso 1 1 calc R
H10B H 0.1309 0.1659 0.6577 0.065 Uiso 1 1 calc R
H10C H 0.1545 0.1435 0.7382 0.065 Uiso 1 1 calc R

loop_
_atom_site_aniso_label
_atom_site_aniso_U_11
_atom_site_aniso_U_22
_atom_site_aniso_U_33
_atom_site_aniso_U_23
_atom_site_aniso_U_13
_atom_site_aniso_U_12
Na1 0.0257(3) 0.0270(3) 0.0254(3) -0.0010(2) 0.0026(2) 0.0013(2)
N1 0.0303(7) 0.0433(8) 0.0298(7) -0.0090(6) -0.0015(5) -0.0006(6)
N2 0.0254(6) 0.0350(7) 0.0268(6) 0.0019(5) 0.0003(5) 0.0000(5)
C1 0.0422(10) 0.0679(13) 0.0395(10) 0.0025(9) -0.0054(8) 0.0109(9)
C2 0.0480(11) 0.0635(13) 0.0485(11) -0.0266(10) 0.0008(9) -0.0146(9)
C3 0.0362(9) 0.0450(10) 0.0303(8) -0.0096(7) 0.0019(6) 0.0070(7)
C4 0.0267(7) 0.0472(9) 0.0292(8) 0.0005(7) 0.0041(6) 0.0026(7)
C5 0.0488(11) 0.0455(10) 0.0433(10) 0.0103(8) -0.0030(8) 0.0065(8)
C6 0.0317(8) 0.0508(10) 0.0382(9) -0.0026(8) -0.0013(7) -0.0083(7)
N3 0.0216(5) 0.0205(5) 0.0256(6) 0.0018(4) 0.0001(5) 0.0003(4)
C11 0.0251(7) 0.0267(7) 0.0258(7) 0.0021(5) 0.0007(6) 0.0027(5)
C12 0.0328(8) 0.0303(7) 0.0309(7) 0.0062(6) 0.0015(6) 0.0085(6)
C13 0.0432(9) 0.0237(7) 0.0414(9) 0.0056(6) 0.0043(7) 0.0038(7)
C14 0.0363(8) 0.0230(7) 0.0393(9) -0.0026(6) 0.0021(6) -0.0006(6)
C15 0.0238(7) 0.0230(7) 0.0333(8) -0.0010(5) 0.0010(6) -0.0012(6)
C16 0.0286(8) 0.0375(8) 0.0354(8) 0.0027(6) -0.0060(6) -0.0020(6)
C17 0.0399(9) 0.0375(8) 0.0266(7) 0.0005(6) 0.0028(6) 0.0051(7)
C18 0.0310(8) 0.0355(8) 0.0390(9) -0.0014(7) -0.0079(7) -0.0026(6)
C19 0.0261(8) 0.0361(8) 0.0491(10) -0.0033(7) 0.0067(7) -0.0042(6)
N4 0.0371(7) 0.0271(6) 0.0307(6) 0.0056(5) 0.0051(5) -0.0008(5)
C20 0.0580(11) 0.0406(10) 0.0378(9) 0.0119(7) 0.0024(8) 0.0079(8)
C21 0.0451(10) 0.0391(9) 0.0505(11) 0.0050(8) 0.0128(8) -0.0095(8)
Zn1 0.02393(14) 0.02007(13) 0.02704(14) 0.00048(6) 0.00040(7) 0.00219(6)
C7 0.0292(7) 0.0238(7) 0.0348(8) -0.0022(6) 0.0000(6) 0.0057(6)
C8 0.0464(11) 0.0654(13) 0.0588(13) -0.0193(10) -0.0180(9) 0.0278(10)
C9 0.0463(10) 0.0349(9) 0.0477(10) -0.0036(7) 0.0128(8) 0.0052(7)
C10 0.0511(11) 0.0276(8) 0.0508(11) -0.0059(7) 0.0053(8) 0.0012(7)

loop_
_atom_type_symbol
_atom_type_description
_atom_type_scat_dispersion_real
_atom_type_scat_dispersion_imag
_atom_type_scat_source
C C 0.0181 0.0091 'International Tables Vol C Tables 4.2.6.8 and 6.1.1.4'
H H 0.0000 0.0000 'International Tables Vol C Tables 4.2.6.8 and 6.1.1.4'
N N 0.0311 0.0180 'International Tables Vol C Tables 4.2.6.8 and 6.1.1.4'
Na Na 0.1353 0.1239 'International Tables Vol C Tables 4.2.6.8 and 6.1.1.4'
Zn Zn -1.5491 0.6778 'International Tables Vol C Tables 4.2.6.8 and 6.1.1.4'

loop_
_geom_angle_atom_site_label_1
_geom_angle_atom_site_label_2
_geom_angle_atom_site_label_3
_geom_angle
N4 Na1 N3 81.82(4)
N4 Na1 N1 117.86(5)
N3 Na1 N1 134.64(5)
N4 Na1 N2 120.76(5)
N3 Na1 N2 133.80(5)
N1 Na1 N2 73.53(5)
N4 Na1 Zn1 41.45(3)
N3 Na1 Zn1 40.37(3)
N1 Na1 Zn1 141.26(4)
N2 Na1 Zn1 142.50(4)
C1 N1 C2 109.62(16)
C1 N1 C3 110.31(14)
C2 N1 C3 109.70(15)
C1 N1 Na1 98.00(11)
C2 N1 Na1 119.35(11)
C3 N1 Na1 109.20(10)
C5 N2 C6 108.70(14)
C5 N2 C4 110.74(14)
C6 N2 C4 109.59(13)
C5 N2 Na1 113.77(11)
C6 N2 Na1 110.81(10)
C4 N2 Na1 103.11(9)
N1 C1 H1A 109.5
N1 C1 H1B 109.5
H1A C1 H1B 109.5
N1 C1 H1C 109.5
H1A C1 H1C 109.5
H1B C1 H1C 109.5
N1 C2 H2A 109.5
N1 C2 H2B 109.5
H2A C2 H2B 109.5
N1 C2 H2C 109.5
H2A C2 H2C 109.5
H2B C2 H2C 109.5
N1 C3 C4 113.27(14)
N1 C3 H3A 108.9
C4 C3 H3A 108.9
N1 C3 H3B 108.9
C4 C3 H3B 108.9
H3A C3 H3B 107.7
N2 C4 C3 113.53(14)
N2 C4 H4A 108.9
C3 C4 H4A 108.9
N2 C4 H4B 108.9
C3 C4 H4B 108.9
H4A C4 H4B 107.7
N2 C5 H5A 109.5
N2 C5 H5B 109.5
H5A C5 H5B 109.5
N2 C5 H5C 109.5
H5A C5 H5C 109.5
H5B C5 H5C 109.5
N2 C6 H6A 109.5
N2 C6 H6B 109.5
H6A C6 H6B 109.5
N2 C6 H6C 109.5
H6A C6 H6C 109.5
H6B C6 H6C 109.5
C11 N3 C15 116.79(11)
C11 N3 Zn1 115.37(9)
C15 N3 Zn1 115.46(9)
C11 N3 Na1 108.54(8)
C15 N3 Na1 109.31(9)
Zn1 N3 Na1 86.77(4)
N3 C11 C16 106.99(12)
N3 C11 C12 109.90(12)
C16 C11 C12 108.74(12)
N3 C11 C17 115.93(12)
C16 C11 C17 105.56(13)
C12 C11 C17 109.41(12)
C13 C12 C11 112.02(13)
C13 C12 H12A 109.2
C11 C12 H12A 109.2
C13 C12 H12B 109.2
C11 C12 H12B 109.2
H12A C12 H12B 107.9
C12 C13 C14 109.99(13)
C12 C13 H13A 109.7
C14 C13 H13A 109.7
C12 C13 H13B 109.7
C14 C13 H13B 109.7
H13A C13 H13B 108.2
C13 C14 C15 112.29(13)
C13 C14 H14A 109.1
C15 C14 H14A 109.1
C13 C14 H14B 109.1
C15 C14 H14B 109.1
H14A C14 H14B 107.9
N3 C15 C18 106.71(12)
N3 C15 C14 110.39(12)
C18 C15 C14 108.69(13)
N3 C15 C19 115.65(12)
C18 C15 C19 105.81(13)
C14 C15 C19 109.27(13)
C11 C16 H16A 109.5
C11 C16 H16B 109.5
H16A C16 H16B 109.5
C11 C16 H16C 109.5
H16A C16 H16C 109.5
H16B C16 H16C 109.5
C11 C17 H17A 109.5
C11 C17 H17B 109.5
H17A C17 H17B 109.5
C11 C17 H17C 109.5
H17A C17 H17C 109.5
H17B C17 H17C 109.5
C15 C18 H18A 109.5
C15 C18 H18B 109.5
H18A C18 H18B 109.5
C15 C18 H18C 109.5
H18A C18 H18C 109.5
H18B C18 H18C 109.5
C15 C19 H19A 109.5
C15 C19 H19B 109.5
H19A C19 H19B 109.5
C15 C19 H19C 109.5
H19A C19 H19C 109.5
H19B C19 H19C 109.5
C21 N4 C20 107.97(14)
C21 N4 Zn1 115.88(11)
C20 N4 Zn1 112.56(11)
C21 N4 Na1 110.97(11)
C20 N4 Na1 121.43(11)
Zn1 N4 Na1 87.22(5)
N4 C20 H20A 109.5
N4 C20 H20B 109.5
H20A C20 H20B 109.5
N4 C20 H20C 109.5
H20A C20 H20C 109.5
H20B C20 H20C 109.5
N4 C21 H21A 109.5
N4 C21 H21B 109.5
H21A C21 H21B 109.5
N4 C21 H21C 109.5
H21A C21 H21C 109.5
H21B C21 H21C 109.5
N3 Zn1 C7 135.41(6)
N3 Zn1 N4 104.18(5)
C7 Zn1 N4 120.32(6)
N3 Zn1 Na1 52.86(4)
C7 Zn1 Na1 171.44(5)
N4 Zn1 Na1 51.32(4)
C8 C7 C10 108.88(16)
C8 C7 C9 107.78(16)
C10 C7 C9 106.53(14)
C8 C7 Zn1 108.25(11)
C10 C7 Zn1 108.60(11)
C9 C7 Zn1 116.61(11)
C7 C8 H8A 109.5
C7 C8 H8B 109.5
H8A C8 H8B 109.5
C7 C8 H8C 109.5
H8A C8 H8C 109.5
H8B C8 H8C 109.5
C7 C9 H9A 109.5
C7 C9 H9B 109.5
H9A C9 H9B 109.5
C7 C9 H9C 109.5
H9A C9 H9C 109.5
H9B C9 H9C 109.5
C7 C10 H10A 109.5
C7 C10 H10B 109.5
H10A C10 H10B 109.5
C7 C10 H10C 109.5
H10A C10 H10C 109.5
H10B C10 H10C 109.5

loop_
_geom_bond_atom_site_label_1
_geom_bond_atom_site_label_2
_geom_bond_distance
Na1 N4 2.3964(14)
Na1 N3 2.4480(13)
Na1 N1 2.5000(14)
Na1 N2 2.5314(14)
Na1 Zn1 3.0661(6)
N1 C1 1.462(3)
N1 C2 1.469(2)
N1 C3 1.473(2)
N2 C5 1.461(2)
N2 C6 1.461(2)
N2 C4 1.471(2)
C1 H1A 0.9800
C1 H1B 0.9800
C1 H1C 0.9800
C2 H2A 0.9800
C2 H2B 0.9800
C2 H2C 0.9800
C3 C4 1.511(2)
C3 H3A 0.9900
C3 H3B 0.9900
C4 H4A 0.9900
C4 H4B 0.9900
C5 H5A 0.9800
C5 H5B 0.9800
C5 H5C 0.9800
C6 H6A 0.9800
C6 H6B 0.9800
C6 H6C 0.9800
N3 C11 1.4744(18)
N3 C15 1.4765(18)
N3 Zn1 1.9889(11)
C11 C16 1.530(2)
C11 C12 1.539(2)
C11 C17 1.549(2)
C12 C13 1.522(2)
C12 H12A 0.9900
C12 H12B 0.9900
C13 C14 1.522(2)
C13 H13A 0.9900
C13 H13B 0.9900
C14 C15 1.542(2)
C14 H14A 0.9900
C14 H14B 0.9900
C15 C18 1.532(2)
C15 C19 1.547(2)
C16 H16A 0.9800
C16 H16B 0.9800
C16 H16C 0.9800
C17 H17A 0.9800
C17 H17B 0.9800
C17 H17C 0.9800
C18 H18A 0.9800
C18 H18B 0.9800
C18 H18C 0.9800
C19 H19A 0.9800
C19 H19B 0.9800
C19 H19C 0.9800
N4 C21 1.444(2)
N4 C20 1.449(2)
N4 Zn1 2.0322(13)
C20 H20A 0.9800
C20 H20B 0.9800
C20 H20C 0.9800
C21 H21A 0.9800
C21 H21B 0.9800
C21 H21C 0.9800
Zn1 C7 2.0276(15)
C7 C8 1.515(2)
C7 C10 1.529(2)
C7 C9 1.533(2)
C8 H8A 0.9800
C8 H8B 0.9800
C8 H8C 0.9800
C9 H9A 0.9800
C9 H9B 0.9800
C9 H9C 0.9800
C10 H10A 0.9800
C10 H10B 0.9800
C10 H10C 0.9800

loop_
_geom_torsion_atom_site_label_1
_geom_torsion_atom_site_label_2
_geom_torsion_atom_site_label_3
_geom_torsion_atom_site_label_4
_geom_torsion
N4 Na1 N1 C1 4.65(12)
N3 Na1 N1 C1 111.84(11)
N2 Na1 N1 C1 -111.91(11)
Zn1 Na1 N1 C1 50.55(13)
N4 Na1 N1 C2 -113.26(15)
N3 Na1 N1 C2 -6.06(17)
N2 Na1 N1 C2 130.19(15)
Zn1 Na1 N1 C2 -67.35(16)
N4 Na1 N1 C3 119.49(11)
N3 Na1 N1 C3 -133.31(11)
N2 Na1 N1 C3 2.94(11)
Zn1 Na1 N1 C3 165.40(9)
N4 Na1 N2 C5 151.72(11)
N3 Na1 N2 C5 41.77(14)
N1 Na1 N2 C5 -95.26(12)
Zn1 Na1 N2 C5 102.79(12)
N4 Na1 N2 C6 28.89(12)
N3 Na1 N2 C6 -81.07(12)
N1 Na1 N2 C6 141.91(11)
Zn1 Na1 N2 C6 -20.04(13)
N4 Na1 N2 C4 -88.29(11)
N3 Na1 N2 C4 161.76(9)
N1 Na1 N2 C4 24.73(10)
Zn1 Na1 N2 C4 -137.22(9)
C1 N1 C3 C4 75.36(19)
C2 N1 C3 C4 -163.79(16)
Na1 N1 C3 C4 -31.27(17)
C5 N2 C4 C3 69.68(18)
C6 N2 C4 C3 -170.42(14)
Na1 N2 C4 C3 -52.38(15)
N1 C3 C4 N2 61.1(2)
N4 Na1 N3 C11 -116.34(9)
N1 Na1 N3 C11 122.23(9)
N2 Na1 N3 C11 8.97(11)
Zn1 Na1 N3 C11 -115.71(10)
N4 Na1 N3 C15 115.25(9)
N1 Na1 N3 C15 -6.18(12)
N2 Na1 N3 C15 -119.44(9)
Zn1 Na1 N3 C15 115.88(10)
N4 Na1 N3 Zn1 -0.64(5)
N1 Na1 N3 Zn1 -122.07(6)
N2 Na1 N3 Zn1 124.68(6)
C15 N3 C11 C16 170.82(12)
Zn1 N3 C11 C16 -48.60(13)
Na1 N3 C11 C16 46.76(12)
C15 N3 C11 C12 52.92(16)
Zn1 N3 C11 C12 -166.50(9)
Na1 N3 C11 C12 -71.14(12)
C15 N3 C11 C17 -71.76(16)
Zn1 N3 C11 C17 68.82(14)
Na1 N3 C11 C17 164.18(10)
N3 C11 C12 C13 -53.71(16)
C16 C11 C12 C13 -170.52(13)
C17 C11 C12 C13 74.65(16)
C11 C12 C13 C14 55.85(17)
C12 C13 C14 C15 -54.76(18)
C11 N3 C15 C18 -169.93(12)
Zn1 N3 C15 C18 49.53(14)
Na1 N3 C15 C18 -46.26(13)
C11 N3 C15 C14 -51.98(16)
Zn1 N3 C15 C14 167.48(10)
Na1 N3 C15 C14 71.69(12)
C11 N3 C15 C19 72.71(17)
Zn1 N3 C15 C19 -67.84(15)
Na1 N3 C15 C19 -163.62(11)
C13 C14 C15 N3 51.67(17)
C13 C14 C15 C18 168.40(13)
C13 C14 C15 C19 -76.58(17)
N3 Na1 N4 C21 117.33(11)
N1 Na1 N4 C21 -106.05(11)
N2 Na1 N4 C21 -19.40(13)
Zn1 Na1 N4 C21 116.71(12)
N3 Na1 N4 C20 -114.25(13)
N1 Na1 N4 C20 22.38(15)
N2 Na1 N4 C20 109.02(13)
Zn1 Na1 N4 C20 -114.87(14)
N3 Na1 N4 Zn1 0.62(5)
N1 Na1 N4 Zn1 137.25(5)
N2 Na1 N4 Zn1 -136.11(5)
C11 N3 Zn1 C7 -73.94(12)
C15 N3 Zn1 C7 67.16(13)
Na1 N3 Zn1 C7 177.04(7)
C11 N3 Zn1 N4 109.78(10)
C15 N3 Zn1 N4 -109.11(10)
Na1 N3 Zn1 N4 0.77(6)
C11 N3 Zn1 Na1 109.01(10)
C15 N3 Zn1 Na1 -109.88(10)
C21 N4 Zn1 N3 -112.79(12)
C20 N4 Zn1 N3 122.25(12)
Na1 N4 Zn1 N3 -0.78(6)
C21 N4 Zn1 C7 70.24(14)
C20 N4 Zn1 C7 -54.72(14)
Na1 N4 Zn1 C7 -177.75(6)
C21 N4 Zn1 Na1 -112.01(13)
C20 N4 Zn1 Na1 123.04(13)
N4 Na1 Zn1 N3 179.05(7)
N1 Na1 Zn1 N3 105.50(8)
N2 Na1 Zn1 N3 -102.85(7)
N3 Na1 Zn1 N4 -179.05(7)
N1 Na1 Zn1 N4 -73.55(8)
N2 Na1 Zn1 N4 78.11(8)
N3 Zn1 C7 C8 -104.07(15)
N4 Zn1 C7 C8 71.74(15)
N3 Zn1 C7 C10 137.86(11)
N4 Zn1 C7 C10 -46.32(14)
N3 Zn1 C7 C9 17.58(17)
N4 Zn1 C7 C9 -166.60(12)
